data_1569879
loop_
_publ_author_name
'Hirako, Naohiro'
'Yasui, Takeshi'
'Yamamoto, Yoshihiko'

_publ_section_title
;
 Rh(iii)-catalyzed highly site- and regio-selective alkenyl C-H
 activation/annulation of 4-amino-2-quinolones with alkynes <i>via</i>
 reversible alkyne insertion.
;
_journal_issue 39
_journal_name_full 'Chemical science'
_journal_page_first 10971
_journal_page_last 10978
_journal_paper_doi 10.1039/d3sc03987k
_journal_volume 14
_journal_year 2023
_chemical_formula_moiety 'C45 H27 Cl3 F12 N2 O2'
_chemical_formula_sum 'C45 H27 Cl3 F12 N2 O2'
_chemical_formula_weight 962.06
_space_group_crystal_system triclinic
_space_group_IT_number 2
_space_group_name_Hall '-P 1'
_space_group_name_H-M_alt 'P -1'
_atom_sites_solution_hydrogens geom
_atom_sites_solution_primary direct
_atom_sites_solution_secondary difmap
_audit_update_record
;
2023-06-30 deposited with the CCDC.	2023-09-13 downloaded from the CCDC.
;
_cell_angle_alpha 85.453(6)
_cell_angle_beta 83.081(6)
_cell_angle_gamma 74.047(5)
_cell_formula_units_Z 2
_cell_length_a 10.1061(11)
_cell_length_b 14.1090(14)
_cell_length_c 14.8443(15)
_cell_measurement_reflns_used 13523
_cell_measurement_temperature 123
_cell_measurement_theta_max 68.07
_cell_measurement_theta_min 3.00
_cell_volume 2017.9(4)
_computing_cell_refinement 'RAPID AUTO'
_computing_data_collection 'RAPID AUTO (Rigaku, ????)'
_computing_data_reduction 'RAPID AUTO'
_computing_molecular_graphics 'CrystalStructure 4.3'
_computing_publication_material 'CrystalStructure 4.3 (Rigaku, 2019)'
_computing_structure_refinement 'CRYSTALS (Carruthers, et al., 1999)'
_computing_structure_solution SIR97
_diffrn_ambient_temperature 123
_diffrn_detector_area_resol_mean 10.000
_diffrn_measured_fraction_theta_full 0.981
_diffrn_measured_fraction_theta_max 0.974
_diffrn_measurement_device_type 'Rigaku R-AXIS RAPID'
_diffrn_measurement_method \w
_diffrn_radiation_type 'Cu K\a'
_diffrn_radiation_wavelength 1.54187
_diffrn_reflns_av_R_equivalents 0.1528
_diffrn_reflns_av_unetI/netI 0.1702
_diffrn_reflns_limit_h_max 12
_diffrn_reflns_limit_h_min -12
_diffrn_reflns_limit_k_max 16
_diffrn_reflns_limit_k_min -16
_diffrn_reflns_limit_l_max 17
_diffrn_reflns_limit_l_min -17
_diffrn_reflns_number 23137
_diffrn_reflns_theta_full 67.68
_diffrn_reflns_theta_max 68.18
_diffrn_reflns_theta_min 3.002
_diffrn_standards_number 0
_exptl_absorpt_coefficient_mu 2.946
_exptl_absorpt_correction_T_max 0.863
_exptl_absorpt_correction_T_min 0.329
_exptl_absorpt_correction_type multi-scan
_exptl_absorpt_process_details 'ABSCOR (Rigaku, 1995)'
_exptl_crystal_colour yellow
_exptl_crystal_density_diffrn 1.583
_exptl_crystal_density_method 'not measured'
_exptl_crystal_description block
_exptl_crystal_F_000 972.00
_exptl_crystal_size_max 0.300
_exptl_crystal_size_mid 0.100
_exptl_crystal_size_min 0.050
_refine_diff_density_max 0.968
_refine_diff_density_min -0.757
_refine_ls_extinction_method none
_refine_ls_goodness_of_fit_ref 1.001
_refine_ls_hydrogen_treatment constr
_refine_ls_number_parameters 604
_refine_ls_number_reflns 4507
_refine_ls_R_factor_gt 0.1132
_refine_ls_shift/su_max 0.000
_refine_ls_structure_factor_coef Fsqd
_refine_ls_weighting_details 'w = 1/[0.0091Fo^2^ + 1.0000\s(Fo^2^)]/(4Fo^2^)'
_refine_ls_weighting_scheme calc
_refine_ls_wR_factor_ref 0.3232
_reflns_number_gt 2461
_reflns_number_total 7190
_reflns_threshold_expression F^2^>2.0\s(F^2^)
_cod_data_source_file d3sc03987k2.cif
_cod_data_source_block NH-690-2
_cod_depositor_comments 'Adding full bibliography for 1569877--1569882.cif.'
_cod_database_code 1569879

loop_
_space_group_symop_id
_space_group_symop_operation_xyz
1 +X,+Y,+Z
2 -X,-Y,-Z

loop_
_atom_site_label
_atom_site_type_symbol
_atom_site_fract_x
_atom_site_fract_y
_atom_site_fract_z
_atom_site_U_iso_or_equiv
_atom_site_adp_type
_atom_site_occupancy
_atom_site_site_symmetry_multiplicity
_atom_site_calc_flag
_atom_site_refinement_flags
_atom_site_disorder_assembly
_atom_site_disorder_group
Cl1 Cl 0.3617(4) 0.3385(2) 0.4148(3) 0.1347(15) Uani 1 2 d . . .
Cl2 Cl 0.5202(3) 0.19193(19) 0.5357(2) 0.0982(11) Uani 1 2 d . . .
Cl3 Cl 0.6437(4) 0.2388(2) 0.3588(3) 0.1429(16) Uani 1 2 d . . .
F1 F 0.0242(10) -0.3430(6) 0.4086(6) 0.176(4) Uani 1 2 d . . .
F2 F 0.1353(6) 0.1306(5) 0.6193(4) 0.101(2) Uani 1 2 d . . .
F3 F 0.6084(6) -0.5111(4) -0.1419(5) 0.098(2) Uani 1 2 d . . .
F4 F 0.7903(7) -0.4621(4) -0.1409(5) 0.094(2) Uani 1 2 d . . .
F5 F -0.4630(7) 0.5889(5) 0.2738(5) 0.118(3) Uani 1 2 d . . .
F6 F -0.4264(8) 0.5020(4) 0.3984(6) 0.126(3) Uani 1 2 d . . .
F7 F 0.2224(11) -0.3611(6) 0.4397(6) 0.171(4) Uani 1 2 d . . .
F8 F 0.1390(8) -0.0137(5) 0.5828(4) 0.117(3) Uani 1 2 d . . .
F9 F 0.3272(6) 0.0239(4) 0.5891(4) 0.086(2) Uani 1 2 d . . .
F10 F -0.3259(7) 0.6154(4) 0.3571(4) 0.107(2) Uani 1 2 d . . .
F11 F 0.7097(7) -0.5296(4) -0.0205(4) 0.102(2) Uani 1 2 d . . .
F12 F 0.1835(9) -0.4476(5) 0.3470(5) 0.147(3) Uani 1 2 d . . .
O1 O -0.0701(7) 0.1344(4) 0.0724(5) 0.080(2) Uani 1 2 d . . .
O2 O 0.4948(7) -0.0175(4) -0.1522(5) 0.076(2) Uani 1 2 d . . .
N1 N 0.1448(9) 0.0302(5) 0.0844(5) 0.066(3) Uani 1 2 d . . .
N2 N 0.3255(8) 0.1280(5) -0.1545(6) 0.070(3) Uani 1 2 d . . .
C1 C -0.0318(12) 0.3288(6) 0.1880(7) 0.073(4) Uani 1 2 d . . .
C2 C 0.1766(10) 0.1833(6) -0.0141(7) 0.061(3) Uani 1 2 d . . .
C3 C 0.6715(14) -0.4664(7) -0.0909(8) 0.075(4) Uani 1 2 d . . .
C4 C 0.2294(10) 0.2022(6) -0.1056(7) 0.066(3) Uani 1 2 d . . .
C5 C 0.3206(12) -0.0853(6) 0.0138(7) 0.071(3) Uani 1 2 d . . .
C6 C 0.3080(10) 0.0086(6) -0.0338(7) 0.063(3) Uani 1 2 d . . .
C7 C 0.0711(11) 0.1347(6) 0.4319(7) 0.075(4) Uani 1 2 d . . .
C8 C -0.0005(12) 0.0644(7) 0.1141(8) 0.071(4) Uani 1 2 d . . .
C9 C 0.1556(9) -0.2262(7) 0.1431(7) 0.065(3) Uani 1 2 d . . .
C10 C -0.0069(11) 0.3821(7) 0.2576(7) 0.073(4) Uani 1 2 d . . .
C11 C 0.1697(11) -0.2836(7) 0.2985(8) 0.072(4) Uani 1 2 d . . .
C12 C 0.1498(16) -0.3573(8) 0.3720(9) 0.093(5) Uani 1 2 d . . .
C13 C 0.1809(11) 0.1612(6) 0.2833(7) 0.063(3) Uani 1 2 d . . .
C14 C 0.1048(10) 0.3754(7) -0.0934(8) 0.073(4) Uani 1 2 d . . .
C15 C -0.1643(11) 0.3498(6) 0.1633(7) 0.070(3) Uani 1 2 d . . .
C16 C 0.3870(12) 0.0362(7) -0.1151(8) 0.069(4) Uani 1 2 d . . .
C17 C 0.1857(9) 0.3003(6) -0.1455(7) 0.064(3) Uani 1 2 d . . .
C18 C 0.2131(10) -0.2029(7) 0.3163(7) 0.075(4) Uani 1 2 d . . .
C19 C 0.2000(10) -0.1431(7) 0.1616(8) 0.065(3) Uani 1 2 d . . .
C20 C 0.1052(10) 0.2639(6) 0.0401(7) 0.067(3) Uani 1 2 d . . .
C21 C 0.0862(10) 0.2547(6) 0.1409(7) 0.065(3) Uani 1 2 d . . .
C22 C 0.3835(10) 0.1534(7) -0.2453(7) 0.077(4) Uani 1 2 d . . .
C23 C 0.1395(10) -0.2950(6) 0.2130(8) 0.071(3) Uani 1 2 d . . .
C24 C 0.5186(11) -0.3008(7) -0.1270(7) 0.078(4) Uani 1 2 d . . .
C25 C 0.2064(10) 0.0789(6) 0.0124(7) 0.061(3) Uani 1 2 d . . .
C26 C 0.1991(12) 0.0595(8) 0.5638(9) 0.078(4) Uani 1 2 d . . .
C27 C 0.2207(11) -0.0719(6) 0.0873(8) 0.073(4) Uani 1 2 d . . .
C28 C -0.3664(14) 0.5422(9) 0.3275(9) 0.089(5) Uani 1 2 d . . .
C29 C 0.4822(10) -0.2503(6) 0.0532(7) 0.073(3) Uani 1 2 d . . .
C30 C 0.2282(10) -0.1323(7) 0.2488(7) 0.073(4) Uani 1 2 d . . .
C31 C -0.2743(10) 0.4202(7) 0.2073(8) 0.072(3) Uani 1 2 d . . .
C32 C 0.3201(11) 0.0836(6) 0.4077(8) 0.066(3) Uani 1 2 d . . .
C33 C 0.1991(13) 0.0939(6) 0.4640(8) 0.074(4) Uani 1 2 d . . .
C34 C 0.4342(10) -0.2092(6) -0.1013(8) 0.076(4) Uani 1 2 d . . .
C35 C 0.0705(11) 0.3576(7) -0.0021(8) 0.076(4) Uani 1 2 d . . .
C36 C 0.5622(10) -0.3430(6) 0.0275(8) 0.066(3) Uani 1 2 d . . .
C37 C 0.4138(11) -0.1827(6) -0.0110(7) 0.069(3) Uani 1 2 d . . .
C38 C 0.5827(10) -0.3681(6) -0.0609(8) 0.067(3) Uani 1 2 d . . .
C39 C 0.0626(12) 0.1658(7) 0.3429(7) 0.076(4) Uani 1 2 d . . .
C40 C 0.3128(11) 0.1181(6) 0.3178(7) 0.075(4) Uani 1 2 d . . .
C41 C -0.2503(13) 0.4692(7) 0.2764(8) 0.076(4) Uani 1 2 d . . .
C42 C 0.1838(10) 0.1904(6) 0.1866(7) 0.067(3) Uani 1 2 d . . .
C43 C -0.0594(11) 0.0167(7) 0.1939(8) 0.084(4) Uani 1 2 d . . .
C44 C -0.1177(13) 0.4515(7) 0.3018(8) 0.083(4) Uani 1 2 d . . .
C45 C 0.5212(12) 0.2879(7) 0.4533(8) 0.100(4) Uani 1 2 d . . .
H1 H -0.0111 0.14105 0.47202 0.0885 Uiso 1 2 calc R . .
H2 H 0.13518 -0.23452 0.08393 0.0773 Uiso 1 2 calc R . .
H3 H 0.08409 0.37074 0.27456 0.0868 Uiso 1 2 calc R . .
H4 H 0.07207 0.43971 -0.12028 0.0870 Uiso 1 2 calc R . .
H5 H -0.18067 0.31559 0.11496 0.0841 Uiso 1 2 calc R . .
H6 H 0.2148 0.31347 -0.2074 0.0773 Uiso 1 2 calc R . .
H7 H 0.23127 -0.19475 0.37614 0.0890 Uiso 1 2 calc R . .
H8 H 0.44265 0.19704 -0.24067 0.0893 Uiso 1 2 calc R . .
H9 H 0.30792 0.18714 -0.28166 0.0894 Uiso 1 2 calc R . .
H10 H 0.43848 0.09311 -0.27458 0.0894 Uiso 1 2 calc R . .
H11 H 0.10797 -0.35001 0.20163 0.0841 Uiso 1 2 calc R . .
H12 H 0.53127 -0.31816 -0.1886 0.0956 Uiso 1 2 calc R . .
H13 H 0.47278 -0.23294 0.11466 0.0880 Uiso 1 2 calc R . .
H14 H 0.25758 -0.07683 0.26167 0.0867 Uiso 1 2 calc R . .
H15 H -0.36443 0.4337 0.18833 0.0820 Uiso 1 2 calc R . .
H16 H 0.40672 0.05394 0.43049 0.0801 Uiso 1 2 calc R . .
H17 H 0.38918 -0.16431 -0.14635 0.0904 Uiso 1 2 calc R . .
H18 H 0.01909 0.41144 0.03325 0.0858 Uiso 1 2 calc R . .
H19 H 0.60269 -0.39007 0.07262 0.0817 Uiso 1 2 calc R . .
H20 H -0.02522 0.19122 0.32061 0.0895 Uiso 1 2 calc R . .
H21 H 0.3956 0.11226 0.27834 0.0879 Uiso 1 2 calc R . .
H22 H 0.26624 0.15918 0.15054 0.0808 Uiso 1 2 calc R . .
H23 H -0.13345 -0.00912 0.17736 0.0994 Uiso 1 2 calc R . .
H24 H -0.09665 0.06393 0.24157 0.0994 Uiso 1 2 calc R . .
H25 H 0.01418 -0.03793 0.21622 0.0994 Uiso 1 2 calc R . .
H26 H -0.10125 0.48762 0.34866 0.1025 Uiso 1 2 calc R . .
H27 H 0.55184 0.34046 0.47959 0.1167 Uiso 1 2 calc R . .

loop_
_atom_site_aniso_label
_atom_site_aniso_U_11
_atom_site_aniso_U_22
_atom_site_aniso_U_33
_atom_site_aniso_U_12
_atom_site_aniso_U_13
_atom_site_aniso_U_23
Cl1 0.162(4) 0.075(2) 0.156(3) 0.010(2) -0.067(3) -0.008(2)
Cl2 0.120(3) 0.0666(17) 0.106(2) -0.0164(17) -0.026(2) -0.0010(16)
Cl3 0.174(4) 0.101(2) 0.134(3) -0.022(2) 0.002(3) 0.026(2)
F1 0.144(8) 0.128(7) 0.196(9) 0.013(6) 0.034(7) 0.083(6)
F2 0.111(5) 0.083(4) 0.086(4) 0.018(4) -0.015(4) -0.009(4)
F3 0.084(4) 0.051(3) 0.155(6) -0.000(3) -0.027(4) -0.034(4)
F4 0.079(5) 0.059(4) 0.140(6) -0.009(3) -0.001(4) -0.020(4)
F5 0.108(5) 0.097(5) 0.121(5) 0.028(4) -0.030(4) -0.025(4)
F6 0.148(7) 0.065(4) 0.144(6) -0.022(4) 0.046(5) -0.003(4)
F7 0.256(11) 0.176(8) 0.128(6) -0.120(7) -0.114(7) 0.070(6)
F8 0.150(7) 0.120(5) 0.107(5) -0.073(5) -0.044(5) 0.019(4)
F9 0.093(5) 0.063(3) 0.096(4) -0.007(3) -0.024(4) 0.007(3)
F10 0.138(6) 0.060(4) 0.114(5) -0.011(4) -0.002(4) -0.024(4)
F11 0.125(5) 0.051(3) 0.114(5) 0.013(3) -0.031(4) -0.001(3)
F12 0.239(9) 0.053(4) 0.125(6) -0.015(5) -0.002(6) 0.018(4)
O1 0.086(5) 0.048(4) 0.103(5) -0.004(3) -0.034(4) 0.003(4)
O2 0.081(5) 0.048(4) 0.095(5) -0.004(4) -0.019(4) -0.003(4)
N1 0.085(7) 0.037(4) 0.083(6) -0.020(4) -0.021(5) -0.000(4)
N2 0.070(6) 0.045(5) 0.086(6) -0.001(4) -0.012(5) -0.006(4)
C1 0.087(8) 0.039(5) 0.085(8) -0.001(5) -0.012(7) -0.004(5)
C2 0.064(6) 0.046(5) 0.072(7) -0.004(5) -0.026(5) -0.008(5)
C3 0.085(9) 0.041(6) 0.094(9) 0.000(6) -0.029(7) 0.000(6)
C4 0.071(7) 0.045(5) 0.080(7) -0.006(5) -0.023(6) -0.002(5)
C5 0.097(8) 0.031(5) 0.086(8) -0.013(5) -0.024(7) 0.008(5)
C6 0.056(6) 0.041(5) 0.094(8) -0.008(5) -0.028(6) -0.000(5)
C7 0.095(9) 0.054(6) 0.072(7) -0.018(6) -0.010(6) 0.007(5)
C8 0.080(9) 0.049(6) 0.081(8) -0.008(6) -0.004(7) -0.021(6)
C9 0.062(7) 0.063(6) 0.068(7) -0.010(5) -0.014(5) -0.005(6)
C10 0.087(8) 0.047(6) 0.083(7) -0.010(6) -0.023(6) -0.001(5)
C11 0.088(8) 0.045(6) 0.084(8) -0.014(5) -0.022(6) 0.006(6)
C12 0.111(11) 0.052(7) 0.098(10) 0.006(7) -0.014(9) 0.006(7)
C13 0.073(8) 0.036(5) 0.076(7) -0.005(5) -0.011(6) -0.000(5)
C14 0.073(7) 0.043(6) 0.102(9) -0.004(5) -0.028(6) -0.007(6)
C15 0.079(8) 0.050(6) 0.081(7) -0.009(6) -0.030(6) -0.002(5)
C16 0.078(8) 0.032(5) 0.096(9) -0.009(5) -0.023(7) -0.012(6)
C17 0.067(7) 0.046(5) 0.080(7) -0.015(5) -0.022(6) 0.013(5)
C18 0.078(8) 0.064(7) 0.080(8) -0.013(6) -0.011(6) -0.008(6)
C19 0.062(7) 0.046(6) 0.087(8) -0.016(5) -0.000(6) -0.003(6)
C20 0.074(7) 0.038(5) 0.090(8) -0.015(5) -0.015(6) -0.001(5)
C21 0.073(7) 0.042(5) 0.075(7) 0.001(5) -0.022(6) -0.011(5)
C22 0.086(8) 0.059(6) 0.078(8) -0.005(5) -0.012(6) -0.008(5)
C23 0.083(8) 0.043(5) 0.085(8) -0.012(5) -0.010(6) -0.007(6)
C24 0.108(9) 0.049(6) 0.082(7) -0.015(6) -0.038(7) -0.005(5)
C25 0.066(7) 0.033(5) 0.083(7) -0.008(5) -0.015(6) -0.002(5)
C26 0.063(8) 0.059(7) 0.120(10) -0.016(6) -0.038(7) -0.009(7)
C27 0.092(9) 0.037(5) 0.092(8) -0.016(5) -0.027(7) 0.002(5)
C28 0.097(10) 0.052(7) 0.111(11) -0.004(7) -0.018(8) -0.014(7)
C29 0.089(8) 0.043(5) 0.089(8) -0.014(5) -0.029(6) 0.000(5)
C30 0.085(8) 0.058(6) 0.074(7) -0.013(5) -0.005(6) -0.011(6)
C31 0.065(7) 0.044(6) 0.096(8) 0.005(5) -0.014(6) 0.002(6)
C32 0.057(7) 0.059(6) 0.085(8) -0.013(5) -0.021(6) -0.006(6)
C33 0.091(9) 0.040(5) 0.085(8) -0.001(6) -0.038(7) 0.008(5)
C34 0.069(7) 0.034(5) 0.123(10) -0.006(5) -0.033(7) 0.017(6)
C35 0.093(8) 0.041(6) 0.081(8) 0.010(5) -0.013(6) -0.009(5)
C36 0.071(7) 0.035(5) 0.098(8) -0.016(5) -0.033(6) -0.002(5)
C37 0.092(8) 0.041(5) 0.069(7) 0.002(5) -0.025(6) -0.015(5)
C38 0.073(7) 0.032(5) 0.094(8) -0.002(5) -0.024(6) -0.007(5)
C39 0.080(8) 0.064(6) 0.080(8) -0.013(6) -0.018(7) 0.011(6)
C40 0.080(8) 0.047(5) 0.093(8) -0.000(5) -0.022(7) -0.009(5)
C41 0.097(9) 0.038(6) 0.086(8) -0.002(6) -0.022(7) -0.005(6)
C42 0.072(7) 0.053(6) 0.077(7) -0.023(5) -0.005(6) 0.001(5)
C43 0.087(8) 0.054(6) 0.107(9) -0.008(6) -0.019(7) -0.015(6)
C44 0.109(10) 0.048(6) 0.099(9) -0.027(7) -0.023(8) -0.009(6)
C45 0.134(10) 0.065(7) 0.093(9) -0.020(7) -0.012(8) 0.014(6)

loop_
_atom_type_symbol
_atom_type_description
_atom_type_scat_dispersion_real
_atom_type_scat_dispersion_imag
_atom_type_scat_source
C C 0.0181 0.0091
;
International Tables for Crystallography
(Vol. C, Tables 4.2.6.8 and 6.1.1.4)
;
H H 0.0000 0.0000
;
International Tables for Crystallography
(Vol. C, Table 6.1.1.4)
;
O O 0.0492 0.0322
;
International Tables for Crystallography
(Vol. C, Tables 4.2.6.8 and 6.1.1.4)
;
N N 0.0311 0.0180
;
International Tables for Crystallography
(Vol. C, Tables 4.2.6.8 and 6.1.1.4)
;
F F 0.0727 0.0534
;
International Tables for Crystallography
(Vol. C, Tables 4.2.6.8 and 6.1.1.4)
;
Cl Cl 0.3639 0.7018
;
International Tables for Crystallography
(Vol. C, Tables 4.2.6.8 and 6.1.1.4)
;

loop_
_geom_angle_atom_site_label_1
_geom_angle_atom_site_label_2
_geom_angle_atom_site_label_3
_geom_angle
_geom_angle_publ_flag
_geom_angle_site_symmetry_1
_geom_angle_site_symmetry_3
C8 N1 C25 121.2(7) yes . .
C8 N1 C27 123.4(9) yes . .
C25 N1 C27 108.3(7) yes . .
C4 N2 C16 122.7(8) yes . .
C4 N2 C22 118.7(7) yes . .
C16 N2 C22 117.5(7) yes . .
C10 C1 C15 118.4(9) yes . .
C10 C1 C21 119.5(10) yes . .
C15 C1 C21 122.1(10) yes . .
C4 C2 C20 119.3(8) yes . .
C4 C2 C25 113.2(8) yes . .
C20 C2 C25 127.5(9) yes . .
F3 C3 F4 105.4(9) yes . .
F3 C3 F11 106.2(9) yes . .
F3 C3 C38 113.0(10) yes . .
F4 C3 F11 105.4(9) yes . .
F4 C3 C38 113.9(9) yes . .
F11 C3 C38 112.2(9) yes . .
N2 C4 C2 121.1(8) yes . .
N2 C4 C17 120.3(9) yes . .
C2 C4 C17 118.5(8) yes . .
C6 C5 C27 107.4(8) yes . .
C6 C5 C37 128.7(9) yes . .
C27 C5 C37 123.8(8) yes . .
C5 C6 C16 130.3(8) yes . .
C5 C6 C25 109.1(9) yes . .
C16 C6 C25 120.5(8) yes . .
C33 C7 C39 120.5(10) yes . .
O1 C8 N1 118.2(9) yes . .
O1 C8 C43 121.9(10) yes . .
N1 C8 C43 119.8(8) yes . .
C19 C9 C23 119.5(10) yes . .
C1 C10 C44 119.3(11) yes . .
C12 C11 C18 120.7(11) yes . .
C12 C11 C23 118.8(11) yes . .
C18 C11 C23 120.5(10) yes . .
F1 C12 F7 104.8(11) yes . .
F1 C12 F12 104.2(12) yes . .
F1 C12 C11 114.2(10) yes . .
F7 C12 F12 104.1(10) yes . .
F7 C12 C11 113.9(13) yes . .
F12 C12 C11 114.5(11) yes . .
C39 C13 C40 117.6(9) yes . .
C39 C13 C42 125.7(10) yes . .
C40 C13 C42 116.6(9) yes . .
C17 C14 C35 120.3(8) yes . .
C1 C15 C31 121.7(10) yes . .
O2 C16 N2 120.6(9) yes . .
O2 C16 C6 125.1(8) yes . .
N2 C16 C6 114.1(8) yes . .
C4 C17 C14 119.8(9) yes . .
C11 C18 C30 121.1(11) yes . .
C9 C19 C27 119.5(10) yes . .
C9 C19 C30 119.6(9) yes . .
C27 C19 C30 120.8(10) yes . .
C2 C20 C21 122.6(8) yes . .
C2 C20 C35 118.2(9) yes . .
C21 C20 C35 118.5(8) yes . .
C1 C21 C20 117.2(8) yes . .
C1 C21 C42 122.2(9) yes . .
C20 C21 C42 120.0(8) yes . .
C9 C23 C11 119.9(10) yes . .
C34 C24 C38 119.3(10) yes . .
N1 C25 C2 129.9(8) yes . .
N1 C25 C6 107.5(7) yes . .
C2 C25 C6 122.6(9) yes . .
F2 C26 F8 107.3(9) yes . .
F2 C26 F9 105.9(10) yes . .
F2 C26 C33 113.1(8) yes . .
F8 C26 F9 105.3(8) yes . .
F8 C26 C33 112.0(11) yes . .
F9 C26 C33 112.7(9) yes . .
N1 C27 C5 107.3(8) yes . .
N1 C27 C19 124.0(9) yes . .
C5 C27 C19 128.4(8) yes . .
F5 C28 F6 108.4(11) yes . .
F5 C28 F10 103.2(9) yes . .
F5 C28 C41 111.4(11) yes . .
F6 C28 F10 107.2(11) yes . .
F6 C28 C41 113.4(9) yes . .
F10 C28 C41 112.7(11) yes . .
C36 C29 C37 120.1(10) yes . .
C18 C30 C19 119.3(10) yes . .
C15 C31 C41 119.5(10) yes . .
C33 C32 C40 118.6(10) yes . .
C7 C33 C26 117.0(10) yes . .
C7 C33 C32 121.4(10) yes . .
C26 C33 C32 121.6(10) yes . .
C24 C34 C37 121.3(9) yes . .
C14 C35 C20 122.8(9) yes . .
C29 C36 C38 121.4(9) yes . .
C5 C37 C29 122.3(9) yes . .
C5 C37 C34 119.5(8) yes . .
C29 C37 C34 118.2(8) yes . .
C3 C38 C24 117.9(10) yes . .
C3 C38 C36 122.5(9) yes . .
C24 C38 C36 119.6(8) yes . .
C7 C39 C13 121.1(10) yes . .
C13 C40 C32 120.8(10) yes . .
C28 C41 C31 121.0(12) yes . .
C28 C41 C44 118.6(11) yes . .
C31 C41 C44 120.4(9) yes . .
C13 C42 C21 129.5(9) yes . .
C10 C44 C41 120.6(11) yes . .
Cl1 C45 Cl2 112.6(7) yes . .
Cl1 C45 Cl3 108.8(6) yes . .
Cl2 C45 Cl3 108.1(5) yes . .
C33 C7 H1 119.854 no . .
C39 C7 H1 119.682 no . .
C19 C9 H2 120.801 no . .
C23 C9 H2 119.650 no . .
C1 C10 H3 120.191 no . .
C44 C10 H3 120.464 no . .
C17 C14 H4 120.005 no . .
C35 C14 H4 119.730 no . .
C1 C15 H5 118.559 no . .
C31 C15 H5 119.697 no . .
C4 C17 H6 119.831 no . .
C14 C17 H6 120.314 no . .
C11 C18 H7 119.871 no . .
C30 C18 H7 119.009 no . .
N2 C22 H8 109.569 no . .
N2 C22 H9 109.168 no . .
N2 C22 H10 109.662 no . .
H8 C22 H9 109.476 no . .
H8 C22 H10 109.477 no . .
H9 C22 H10 109.475 no . .
C9 C23 H11 120.206 no . .
C11 C23 H11 119.895 no . .
C34 C24 H12 120.545 no . .
C38 C24 H12 120.101 no . .
C36 C29 H13 120.206 no . .
C37 C29 H13 119.699 no . .
C18 C30 H14 120.602 no . .
C19 C30 H14 120.078 no . .
C15 C31 H15 119.913 no . .
C41 C31 H15 120.623 no . .
C33 C32 H16 120.289 no . .
C40 C32 H16 121.074 no . .
C24 C34 H17 118.960 no . .
C37 C34 H17 119.741 no . .
C14 C35 H18 118.662 no . .
C20 C35 H18 118.571 no . .
C29 C36 H19 119.259 no . .
C38 C36 H19 119.334 no . .
C7 C39 H20 120.181 no . .
C13 C39 H20 118.726 no . .
C13 C40 H21 119.646 no . .
C32 C40 H21 119.561 no . .
C13 C42 H22 115.151 no . .
C21 C42 H22 115.322 no . .
C8 C43 H23 109.952 no . .
C8 C43 H24 110.167 no . .
C8 C43 H25 108.291 no . .
H23 C43 H24 109.469 no . .
H23 C43 H25 109.466 no . .
H24 C43 H25 109.476 no . .
C10 C44 H26 119.529 no . .
C41 C44 H26 119.880 no . .
Cl1 C45 H27 109.308 no . .
Cl2 C45 H27 109.079 no . .
Cl3 C45 H27 108.828 no . .

loop_
_geom_bond_atom_site_label_1
_geom_bond_atom_site_label_2
_geom_bond_distance
_geom_bond_publ_flag
_geom_bond_site_symmetry_2
Cl1 C45 1.721(12) yes .
Cl2 C45 1.752(11) yes .
Cl3 C45 1.802(11) yes .
F1 C12 1.288(18) yes .
F2 C26 1.323(13) yes .
F3 C3 1.339(16) yes .
F4 C3 1.346(15) yes .
F5 C28 1.331(15) yes .
F6 C28 1.318(15) yes .
F7 C12 1.303(19) yes .
F8 C26 1.331(15) yes .
F9 C26 1.341(13) yes .
F10 C28 1.333(16) yes .
F11 C3 1.340(12) yes .
F12 C12 1.297(13) yes .
O1 C8 1.217(12) yes .
O2 C16 1.237(12) yes .
N1 C8 1.439(14) yes .
N1 C25 1.399(13) yes .
N1 C27 1.434(10) yes .
N2 C4 1.399(11) yes .
N2 C16 1.390(11) yes .
N2 C22 1.462(12) yes .
C1 C10 1.409(16) yes .
C1 C15 1.379(16) yes .
C1 C21 1.494(12) yes .
C2 C4 1.431(14) yes .
C2 C20 1.420(13) yes .
C2 C25 1.452(12) yes .
C3 C38 1.498(13) yes .
C4 C17 1.435(12) yes .
C5 C6 1.432(13) yes .
C5 C27 1.382(15) yes .
C5 C37 1.482(12) yes .
C6 C16 1.453(15) yes .
C6 C25 1.374(12) yes .
C7 C33 1.388(16) yes .
C7 C39 1.363(15) yes .
C8 C43 1.461(15) yes .
C9 C19 1.421(15) yes .
C9 C23 1.389(14) yes .
C10 C44 1.402(14) yes .
C11 C12 1.482(16) yes .
C11 C18 1.381(16) yes .
C11 C23 1.373(17) yes .
C13 C39 1.389(15) yes .
C13 C40 1.442(15) yes .
C13 C42 1.460(14) yes .
C14 C17 1.375(13) yes .
C14 C35 1.379(16) yes .
C15 C31 1.403(12) yes .
C18 C30 1.382(15) yes .
C19 C27 1.467(14) yes .
C19 C30 1.387(16) yes .
C20 C21 1.486(15) yes .
C20 C35 1.388(13) yes .
C21 C42 1.353(13) yes .
C24 C34 1.392(12) yes .
C24 C38 1.397(14) yes .
C26 C33 1.521(17) yes .
C28 C41 1.503(15) yes .
C29 C36 1.392(11) yes .
C29 C37 1.395(13) yes .
C31 C41 1.361(17) yes .
C32 C33 1.375(16) yes .
C32 C40 1.387(15) yes .
C34 C37 1.397(16) yes .
C36 C38 1.363(16) yes .
C41 C44 1.387(19) yes .
C7 H1 0.950 no .
C9 H2 0.950 no .
C10 H3 0.950 no .
C14 H4 0.950 no .
C15 H5 0.950 no .
C17 H6 0.950 no .
C18 H7 0.950 no .
C22 H8 0.980 no .
C22 H9 0.980 no .
C22 H10 0.980 no .
C23 H11 0.950 no .
C24 H12 0.950 no .
C29 H13 0.950 no .
C30 H14 0.950 no .
C31 H15 0.950 no .
C32 H16 0.950 no .
C34 H17 0.950 no .
C35 H18 0.950 no .
C36 H19 0.950 no .
C39 H20 0.950 no .
C40 H21 0.950 no .
C42 H22 0.950 no .
C43 H23 0.980 no .
C43 H24 0.980 no .
C43 H25 0.980 no .
C44 H26 0.950 no .
C45 H27 1.000 no .

loop_
_geom_contact_atom_site_label_1
_geom_contact_atom_site_label_2
_geom_contact_distance
_geom_contact_publ_flag
_geom_contact_site_symmetry_1
_geom_contact_site_symmetry_2
F1 C18 3.231(15) no . .
F1 C23 3.092(14) no . .
F2 C7 2.925(12) no . .
F2 C32 3.468(12) no . .
F3 C24 2.872(10) no . .
F3 C36 3.495(12) no . .
F4 C24 3.043(10) no . .
F4 C36 3.395(11) no . .
F5 C31 2.775(10) no . .
F5 C44 3.551(14) no . .
F6 C31 3.200(13) no . .
F6 C44 3.188(14) no . .
F7 C18 2.761(13) no . .
F7 C23 3.558(14) no . .
F8 C7 2.952(11) no . .
F8 C32 3.414(13) no . .
F9 C32 2.760(12) no . .
F10 C31 3.565(12) no . .
F10 C44 2.767(11) no . .
F11 C36 2.746(9) no . .
F12 C18 3.535(13) no . .
F12 C23 2.793(12) no . .
O1 C1 3.480(13) no . .
O1 C2 2.894(12) no . .
O1 C15 3.273(11) no . .
O1 C20 2.854(13) no . .
O1 C21 2.923(13) no . .
O1 C25 2.744(11) no . .
O1 C27 3.537(11) no . .
O1 C42 3.530(14) no . .
O2 C4 3.550(10) no . .
O2 C5 3.097(13) no . .
O2 C22 2.709(10) no . .
O2 C25 3.598(11) no . .
O2 C34 2.956(12) no . .
O2 C37 3.219(12) no . .
N1 C20 3.235(11) no . .
N1 C21 3.219(11) no . .
N1 C30 3.236(12) no . .
N1 C42 2.957(13) no . .
N2 C25 2.745(13) no . .
C1 C13 3.101(13) no . .
C1 C35 2.923(15) no . .
C1 C39 3.157(14) no . .
C1 C41 2.798(14) no . .
C2 C8 3.156(15) no . .
C2 C14 2.806(13) no . .
C2 C16 2.894(13) no . .
C2 C42 3.000(14) no . .
C4 C6 2.789(12) no . .
C4 C35 2.785(13) no . .
C5 C8 3.575(14) no . .
C5 C9 3.296(15) no . .
C5 C30 3.560(15) no . .
C6 C8 3.527(15) no . .
C6 C34 3.177(12) no . .
C7 C40 2.763(15) no . .
C8 C19 3.151(13) no . .
C8 C20 3.340(15) no . .
C8 C21 3.111(16) no . .
C8 C42 3.223(17) no . .
C9 C18 2.766(15) no . .
C9 C29 3.344(13) no . .
C9 C37 3.411(14) no . .
C9 C43 3.599(12) no . .
C10 C13 3.192(12) no . .
C10 C31 2.789(16) no . .
C10 C39 3.135(13) no . .
C10 C42 3.040(12) no . .
C11 C19 2.775(14) no . .
C13 C33 2.785(15) no . .
C15 C20 3.094(13) no . .
C15 C35 3.219(14) no . .
C15 C44 2.753(16) no . .
C16 C34 3.355(13) no . .
C16 C37 3.300(13) no . .
C17 C20 2.825(14) no . .
C17 C22 2.826(12) no . .
C19 C29 3.149(13) no . .
C19 C37 3.126(14) no . .
C19 C43 2.967(12) no . .
C21 C25 3.131(13) no . .
C21 C39 3.166(14) no . .
C23 C30 2.792(16) no . .
C24 C29 2.779(15) no . .
C25 C42 3.085(14) no . .
C27 C29 3.130(12) no . .
C27 C43 3.060(14) no . .
C30 C43 3.236(14) no . .
C32 C39 2.795(16) no . .
C34 C36 2.753(14) no . .
C37 C38 2.803(11) no . .
Cl1 F6 3.532(9) no . 1_655
Cl1 F10 3.455(7) no . 2_566
Cl1 F12 3.215(7) no . 1_565
Cl2 F9 3.453(7) no . .
Cl2 F9 3.566(6) no . 2_656
Cl2 F10 3.283(6) no . 2_566
Cl2 C22 3.438(10) no . 1_556
Cl3 F8 3.442(7) no . 2_656
Cl3 C31 3.479(11) no . 1_655
F1 F2 3.009(9) no . 2_556
F2 F1 3.009(9) no . 2_556
F2 C11 3.391(11) no . 2_556
F2 C18 3.423(11) no . 2_556
F2 C22 3.492(13) no . 1_556
F2 C43 3.471(12) no . 2_556
F3 F5 3.020(11) no . 2_555
F3 F12 3.479(10) no . 2_645
F3 C23 3.327(10) no . 2_645
F3 C31 3.492(12) no . 2_555
F3 C36 3.283(12) no . 2_645
F4 F12 3.361(10) no . 2_645
F4 C1 3.449(14) no . 2_655
F4 C10 3.035(13) no . 2_655
F4 C14 3.483(11) no . 1_645
F4 C21 3.483(12) no . 2_655
F4 C23 3.529(11) no . 2_645
F4 C35 3.319(14) no . 2_655
F5 F3 3.020(11) no . 2_555
F6 Cl1 3.532(9) no . 1_455
F6 F6 3.201(11) no . 2_466
F6 F7 3.550(12) no . 1_465
F6 F7 3.487(12) no . 2_556
F6 C45 3.235(13) no . 1_455
F7 F6 3.550(12) no . 1_645
F7 F6 3.487(12) no . 2_556
F8 Cl3 3.442(7) no . 2_656
F8 C7 3.104(15) no . 2_556
F8 C39 3.385(14) no . 2_556
F8 C43 3.316(13) no . 2_556
F9 Cl2 3.453(7) no . .
F9 Cl2 3.566(6) no . 2_656
F9 C22 3.364(12) no . 1_556
F9 C32 3.473(12) no . 2_656
F10 Cl1 3.455(7) no . 2_566
F10 Cl2 3.283(6) no . 2_566
F10 C17 3.542(11) no . 2_565
F10 C22 3.474(11) no . 2_565
F10 C45 3.386(12) no . 2_566
F11 C15 3.296(11) no . 1_645
F11 C31 3.413(13) no . 1_645
F11 C35 3.589(12) no . 1_645
F12 Cl1 3.215(7) no . 1_545
F12 F3 3.479(10) no . 2_645
F12 F4 3.361(10) no . 2_645
O1 C5 3.226(15) no . 2_555
O1 C9 3.472(12) no . 2_555
O1 C27 3.263(15) no . 2_555
O1 C34 3.520(12) no . 2_555
O1 C37 3.567(13) no . 2_555
O2 C5 3.563(15) no . 2_655
O2 C40 3.119(12) no . 2_655
O2 C42 3.493(11) no . 2_655
N2 C29 3.461(15) no . 2_655
C1 F4 3.449(14) no . 2_655
C4 C29 3.358(16) no . 2_655
C5 O1 3.226(15) no . 2_555
C5 O2 3.563(15) no . 2_655
C7 F8 3.104(15) no . 2_556
C9 O1 3.472(12) no . 2_555
C10 F4 3.035(13) no . 2_655
C11 F2 3.391(11) no . 2_556
C14 F4 3.483(11) no . 1_465
C14 C36 3.517(15) no . 2_655
C15 F11 3.296(11) no . 1_465
C17 F10 3.542(11) no . 2_565
C17 C23 3.571(15) no . 2_555
C17 C36 3.465(15) no . 2_655
C18 F2 3.423(11) no . 2_556
C21 F4 3.483(12) no . 2_655
C22 Cl2 3.438(10) no . 1_554
C22 F2 3.492(13) no . 1_554
C22 F9 3.364(12) no . 1_554
C22 F10 3.474(11) no . 2_565
C23 F3 3.327(10) no . 2_645
C23 F4 3.529(11) no . 2_645
C23 C17 3.571(15) no . 2_555
C27 O1 3.263(15) no . 2_555
C29 N2 3.461(15) no . 2_655
C29 C4 3.358(16) no . 2_655
C31 Cl3 3.479(11) no . 1_455
C31 F3 3.492(12) no . 2_555
C31 F11 3.413(13) no . 1_465
C32 F9 3.473(12) no . 2_656
C34 O1 3.520(12) no . 2_555
C35 F4 3.319(14) no . 2_655
C35 F11 3.589(12) no . 1_465
C36 F3 3.283(12) no . 2_645
C36 C14 3.517(15) no . 2_655
C36 C17 3.465(15) no . 2_655
C37 O1 3.567(13) no . 2_555
C39 F8 3.385(14) no . 2_556
C40 O2 3.119(12) no . 2_655
C42 O2 3.493(11) no . 2_655
C43 F2 3.471(12) no . 2_556
C43 F8 3.316(13) no . 2_556
C45 F6 3.235(13) no . 1_655
C45 F10 3.386(12) no . 2_566
F1 H7 3.3150 no . .
F1 H11 3.0891 no . .
F2 H1 2.7570 no . .
F3 H12 2.6768 no . .
F4 H12 2.9623 no . .
F4 H19 3.5599 no . .
F5 H15 2.5169 no . .
F6 H15 3.2746 no . .
F6 H26 3.2337 no . .
F7 H7 2.4798 no . .
F8 H1 2.8254 no . .
F8 H16 3.5979 no . .
F9 H16 2.4375 no . .
F10 H26 2.4772 no . .
F11 H19 2.4200 no . .
F12 H11 2.5458 no . .
O1 H5 2.5880 no . .
O1 H23 2.6285 no . .
O1 H24 2.6371 no . .
O1 H25 3.1100 no . .
O2 H8 3.1342 no . .
O2 H9 3.5484 no . .
O2 H10 2.3172 no . .
O2 H17 2.5693 no . .
N1 H14 3.1067 no . .
N1 H22 2.7537 no . .
N1 H23 3.1500 no . .
N1 H24 3.1292 no . .
N1 H25 2.5048 no . .
N2 H6 2.6442 no . .
C1 H15 3.2797 no . .
C1 H18 2.5544 no . .
C1 H20 2.6454 no . .
C1 H22 3.3093 no . .
C1 H26 3.2831 no . .
C2 H6 3.3231 no . .
C2 H18 3.2656 no . .
C2 H22 2.6725 no . .
C3 H12 2.6219 no . .
C3 H19 2.6700 no . .
C4 H4 3.2931 no . .
C4 H8 2.7500 no . .
C4 H9 2.6454 no . .
C4 H10 3.2665 no . .
C5 H2 3.2215 no . .
C5 H13 2.6918 no . .
C5 H17 2.6402 no . .
C6 H17 2.9374 no . .
C6 H22 3.5121 no . .
C7 H16 3.2655 no . .
C8 H5 3.5112 no . .
C8 H22 3.4337 no . .
C9 H13 3.1580 no . .
C9 H14 3.2886 no . .
C9 H25 2.8757 no . .
C10 H5 3.2506 no . .
C10 H18 3.3116 no . .
C10 H20 2.8268 no . .
C11 H2 3.2456 no . .
C11 H14 3.2636 no . .
C11 H25 3.5738 no . .
C12 H7 2.6483 no . .
C12 H11 2.6042 no . .
C13 H1 3.2504 no . .
C13 H3 2.8446 no . .
C13 H14 3.2657 no . .
C13 H16 3.3247 no . .
C13 H24 3.5785 no . .
C15 H3 3.2561 no . .
C15 H18 2.7700 no . .
C15 H20 3.2671 no . .
C16 H8 2.9527 no . .
C16 H9 3.1611 no . .
C16 H10 2.4801 no . .
C16 H17 2.8965 no . .
C17 H8 2.8678 no . .
C17 H9 2.6433 no . .
C17 H18 3.2352 no . .
C18 H11 3.2468 no . .
C18 H25 3.0442 no . .
C19 H7 3.2439 no . .
C19 H11 3.2902 no . .
C19 H13 2.7294 no . .
C19 H23 3.3705 no . .
C19 H25 2.1626 no . .
C20 H4 3.2752 no . .
C20 H5 2.8832 no . .
C20 H22 2.5414 no . .
C21 H3 2.6653 no . .
C21 H5 2.6614 no . .
C21 H18 2.6033 no . .
C21 H20 2.9396 no . .
C22 H6 2.4861 no . .
C23 H7 3.2454 no . .
C23 H25 3.4994 no . .
C24 H19 3.2425 no . .
C25 H22 2.6262 no . .
C26 H1 2.6075 no . .
C26 H16 2.6936 no . .
C27 H2 2.6704 no . .
C27 H13 2.9564 no . .
C27 H14 2.6524 no . .
C27 H23 3.5598 no . .
C27 H25 2.6232 no . .
C28 H15 2.6617 no . .
C28 H26 2.6272 no . .
C29 H2 3.4287 no . .
C29 H17 3.2564 no . .
C30 H2 3.2881 no . .
C30 H13 3.0697 no . .
C30 H25 2.2918 no . .
C31 H26 3.2379 no . .
C32 H1 3.2610 no . .
C32 H14 3.4810 no . .
C33 H20 3.2472 no . .
C33 H21 3.2343 no . .
C34 H13 3.2561 no . .
C35 H5 3.0678 no . .
C35 H6 3.2459 no . .
C36 H12 3.2426 no . .
C37 H2 3.2344 no . .
C37 H12 3.2881 no . .
C37 H19 3.2659 no . .
C38 H13 3.2542 no . .
C38 H17 3.2609 no . .
C39 H3 3.0442 no . .
C39 H21 3.2796 no . .
C39 H22 3.3043 no . .
C39 H24 3.0187 no . .
C40 H14 3.1449 no . .
C40 H20 3.2816 no . .
C40 H22 2.5742 no . .
C41 H3 3.2792 no . .
C41 H5 3.2420 no . .
C42 H3 2.8278 no . .
C42 H20 2.7197 no . .
C42 H21 2.6108 no . .
C43 H14 3.3553 no . .
C43 H20 3.3291 no . .
C44 H15 3.2463 no . .
C44 H20 3.5290 no . .
H1 H20 2.3114 no . .
H2 H11 2.3372 no . .
H2 H13 3.5025 no . .
H2 H25 3.3861 no . .
H3 H20 3.0306 no . .
H3 H22 3.5668 no . .
H3 H26 2.3518 no . .
H4 H6 2.3300 no . .
H4 H18 2.3063 no . .
H5 H15 2.3476 no . .
H5 H18 2.8331 no . .
H6 H8 2.4536 no . .
H6 H9 2.1017 no . .
H6 H10 3.4432 no . .
H7 H14 2.3264 no . .
H12 H17 2.3351 no . .
H13 H14 3.3659 no . .
H13 H19 2.3345 no . .
H14 H21 3.3701 no . .
H14 H25 2.5310 no . .
H16 H21 2.3466 no . .
H20 H22 3.5932 no . .
H20 H24 2.5247 no . .
H20 H25 3.5987 no . .
H21 H22 2.3810 no . .
Cl1 H12 3.4110 no . 2_655
Cl2 H7 2.9788 no . 2_656
Cl2 H8 3.3190 no . 1_556
Cl2 H9 3.2566 no . 1_556
Cl2 H10 3.1631 no . 1_556
Cl2 H16 3.1129 no . .
Cl2 H16 3.3520 no . 2_656
Cl3 H12 3.2094 no . 2_655
Cl3 H15 3.5769 no . 1_655
Cl3 H17 3.4821 no . 2_655
Cl3 H20 3.2150 no . 1_655
Cl3 H24 3.4669 no . 1_655
F1 H1 3.4368 no . 2_556
F1 H26 3.2227 no . 1_545
F2 H7 3.5575 no . 2_556
F2 H9 2.7216 no . 1_556
F2 H10 3.5052 no . 1_556
F2 H23 3.3514 no . 2_556
F2 H24 3.3835 no . 2_556
F2 H25 3.1055 no . 2_556
F3 H11 3.0692 no . 2_645
F3 H15 2.5605 no . 2_555
F3 H19 2.9032 no . 2_645
F4 H3 2.6650 no . 2_655
F4 H4 2.8455 no . 1_645
F4 H11 2.7484 no . 2_645
F4 H18 2.9079 no . 2_655
F5 H6 3.2012 no . 2_565
F5 H8 3.0799 no . 2_565
F5 H13 3.2942 no . 1_465
F5 H19 2.9896 no . 1_465
F6 H27 2.5442 no . 1_455
F6 H27 2.8914 no . 2_566
F7 H1 3.4983 no . 2_556
F7 H27 2.7932 no . 2_656
F8 H1 2.7063 no . 2_556
F8 H20 3.2045 no . 2_556
F8 H23 3.5926 no . 2_556
F8 H24 2.6624 no . 2_556
F8 H25 3.2312 no . 2_556
F9 H9 3.0634 no . 1_556
F9 H10 2.7887 no . 1_556
F9 H16 2.6002 no . 2_656
F10 H6 2.6214 no . 2_565
F10 H8 3.0714 no . 2_565
F10 H9 2.9637 no . 2_565
F10 H27 3.0987 no . 2_566
F11 H2 3.4196 no . 2_645
F11 H5 2.9240 no . 1_645
F11 H11 3.3646 no . 2_645
F11 H15 3.1364 no . 1_645
F11 H18 3.1887 no . 1_645
F11 H18 3.5583 no . 2_655
F12 H3 3.2940 no . 1_545
F12 H26 3.2470 no . 1_545
O1 H2 2.6740 no . 2_555
O1 H17 3.2018 no . 2_555
O2 H14 3.3441 no . 2_655
O2 H21 2.3671 no . 2_655
O2 H22 2.6801 no . 2_655
N2 H13 2.9645 no . 2_655
N2 H23 2.9550 no . 2_555
C1 H4 3.2702 no . 2_565
C2 H2 3.3078 no . 2_555
C3 H11 3.3162 no . 2_645
C3 H15 3.4826 no . 2_555
C4 H2 3.5642 no . 2_555
C4 H13 3.1422 no . 2_655
C4 H23 3.4143 no . 2_555
C5 H23 3.5652 no . 2_555
C6 H23 2.9234 no . 2_555
C10 H4 3.0847 no . 2_565
C14 H2 3.5172 no . 2_555
C14 H11 2.9458 no . 2_555
C14 H18 3.0822 no . 2_565
C14 H19 3.0734 no . 2_655
C15 H4 3.3421 no . 2_565
C16 H13 3.4468 no . 2_655
C16 H21 3.4752 no . 2_655
C16 H23 2.9549 no . 2_555
C17 H11 3.0585 no . 2_555
C17 H13 3.3960 no . 2_655
C17 H19 3.0998 no . 2_655
C18 H1 3.5649 no . 2_556
C18 H8 3.5464 no . 2_655
C20 H2 3.3490 no . 2_555
C22 H13 3.0086 no . 2_655
C22 H14 3.4722 no . 2_655
C24 H5 3.4609 no . 2_555
C24 H15 2.9983 no . 2_555
C24 H21 3.5677 no . 2_655
C24 H22 3.3073 no . 2_655
C25 H23 3.2844 no . 2_555
C26 H9 3.4742 no . 1_556
C26 H24 3.4534 no . 2_556
C28 H6 3.1867 no . 2_565
C28 H27 3.4941 no . 2_566
C29 H8 3.1684 no . 2_655
C30 H8 3.1881 no . 2_655
C31 H4 3.3063 no . 2_565
C31 H12 3.3444 no . 2_555
C31 H19 3.2599 no . 1_465
C32 H10 3.5142 no . 2_655
C34 H5 3.3387 no . 2_555
C34 H21 3.3717 no . 2_655
C34 H22 3.2797 no . 2_655
C35 H2 3.4260 no . 2_555
C35 H4 3.3884 no . 2_565
C35 H18 3.1454 no . 2_565
C35 H19 3.4843 no . 2_655
C38 H15 3.4216 no . 2_555
C40 H10 3.3778 no . 2_655
C41 H4 3.1718 no . 2_565
C41 H6 3.2558 no . 2_565
C43 H17 3.5302 no . 2_555
C44 H4 3.0429 no . 2_565
C44 H6 3.4241 no . 2_565
H1 F1 3.4368 no . 2_556
H1 F7 3.4983 no . 2_556
H1 F8 2.7063 no . 2_556
H1 C18 3.5649 no . 2_556
H1 H7 2.9565 no . 2_556
H2 F11 3.4196 no . 2_645
H2 O1 2.6740 no . 2_555
H2 C2 3.3078 no . 2_555
H2 C4 3.5642 no . 2_555
H2 C14 3.5172 no . 2_555
H2 C20 3.3490 no . 2_555
H2 C35 3.4260 no . 2_555
H2 H5 3.1868 no . 2_555
H3 F4 2.6650 no . 2_655
H3 F12 3.2940 no . 1_565
H3 H4 3.5309 no . 2_565
H4 F4 2.8455 no . 1_465
H4 C1 3.2702 no . 2_565
H4 C10 3.0847 no . 2_565
H4 C15 3.3421 no . 2_565
H4 C31 3.3063 no . 2_565
H4 C35 3.3884 no . 2_565
H4 C41 3.1718 no . 2_565
H4 C44 3.0429 no . 2_565
H4 H3 3.5309 no . 2_565
H4 H11 2.8997 no . 2_555
H4 H18 2.4512 no . 2_565
H4 H19 3.3183 no . 2_655
H4 H26 3.4649 no . 2_565
H5 F11 2.9240 no . 1_465
H5 C24 3.4609 no . 2_555
H5 C34 3.3387 no . 2_555
H5 H2 3.1868 no . 2_555
H5 H12 3.5711 no . 2_555
H5 H17 3.3602 no . 2_555
H6 F5 3.2012 no . 2_565
H6 F10 2.6214 no . 2_565
H6 C28 3.1867 no . 2_565
H6 C41 3.2558 no . 2_565
H6 C44 3.4241 no . 2_565
H6 H11 3.1510 no . 2_555
H6 H13 3.4615 no . 2_655
H6 H19 3.3016 no . 2_655
H6 H26 3.3862 no . 2_565
H7 Cl2 2.9788 no . 2_656
H7 F2 3.5575 no . 2_556
H7 H1 2.9565 no . 2_556
H7 H27 3.4019 no . 2_656
H8 Cl2 3.3190 no . 1_554
H8 F5 3.0799 no . 2_565
H8 F10 3.0714 no . 2_565
H8 C18 3.5464 no . 2_655
H8 C29 3.1684 no . 2_655
H8 C30 3.1881 no . 2_655
H8 H13 2.2933 no . 2_655
H8 H14 3.0304 no . 2_655
H9 Cl2 3.2566 no . 1_554
H9 F2 2.7216 no . 1_554
H9 F9 3.0634 no . 1_554
H9 F10 2.9637 no . 2_565
H9 C26 3.4742 no . 1_554
H10 Cl2 3.1631 no . 1_554
H10 F2 3.5052 no . 1_554
H10 F9 2.7887 no . 1_554
H10 C32 3.5142 no . 2_655
H10 C40 3.3778 no . 2_655
H10 H13 3.5440 no . 2_655
H10 H14 3.0449 no . 2_655
H10 H16 3.1958 no . 2_655
H10 H21 2.9228 no . 2_655
H11 F3 3.0692 no . 2_645
H11 F4 2.7484 no . 2_645
H11 F11 3.3646 no . 2_645
H11 C3 3.3162 no . 2_645
H11 C14 2.9458 no . 2_555
H11 C17 3.0585 no . 2_555
H11 H4 2.8997 no . 2_555
H11 H6 3.1510 no . 2_555
H12 Cl1 3.4110 no . 2_655
H12 Cl3 3.2094 no . 2_655
H12 C31 3.3444 no . 2_555
H12 H5 3.5711 no . 2_555
H12 H15 2.6474 no . 2_555
H12 H21 3.3301 no . 2_655
H12 H22 3.5413 no . 2_655
H13 F5 3.2942 no . 1_645
H13 N2 2.9645 no . 2_655
H13 C4 3.1422 no . 2_655
H13 C16 3.4468 no . 2_655
H13 C17 3.3960 no . 2_655
H13 C22 3.0086 no . 2_655
H13 H6 3.4615 no . 2_655
H13 H8 2.2933 no . 2_655
H13 H10 3.5440 no . 2_655
H14 O2 3.3441 no . 2_655
H14 C22 3.4722 no . 2_655
H14 H8 3.0304 no . 2_655
H14 H10 3.0449 no . 2_655
H15 Cl3 3.5769 no . 1_455
H15 F3 2.5605 no . 2_555
H15 F11 3.1364 no . 1_465
H15 C3 3.4826 no . 2_555
H15 C24 2.9983 no . 2_555
H15 C38 3.4216 no . 2_555
H15 H12 2.6474 no . 2_555
H15 H19 2.8721 no . 1_465
H16 Cl2 3.1129 no . .
H16 Cl2 3.3520 no . 2_656
H16 F9 2.6002 no . 2_656
H16 H10 3.1958 no . 2_655
H16 H16 2.9987 no . 2_656
H17 Cl3 3.4821 no . 2_655
H17 O1 3.2018 no . 2_555
H17 C43 3.5302 no . 2_555
H17 H5 3.3602 no . 2_555
H17 H21 2.9550 no . 2_655
H17 H22 3.4959 no . 2_655
H17 H23 3.0839 no . 2_555
H17 H24 3.3364 no . 2_555
H18 F4 2.9079 no . 2_655
H18 F11 3.1887 no . 1_465
H18 F11 3.5583 no . 2_655
H18 C14 3.0822 no . 2_565
H18 C35 3.1454 no . 2_565
H18 H4 2.4512 no . 2_565
H18 H18 2.5571 no . 2_565
H19 F3 2.9032 no . 2_645
H19 F5 2.9896 no . 1_645
H19 C14 3.0734 no . 2_655
H19 C17 3.0998 no . 2_655
H19 C31 3.2599 no . 1_645
H19 C35 3.4843 no . 2_655
H19 H4 3.3183 no . 2_655
H19 H6 3.3016 no . 2_655
H19 H15 2.8721 no . 1_645
H20 Cl3 3.2150 no . 1_455
H20 F8 3.2045 no . 2_556
H21 O2 2.3671 no . 2_655
H21 C16 3.4752 no . 2_655
H21 C24 3.5677 no . 2_655
H21 C34 3.3717 no . 2_655
H21 H10 2.9228 no . 2_655
H21 H12 3.3301 no . 2_655
H21 H17 2.9550 no . 2_655
H22 O2 2.6801 no . 2_655
H22 C24 3.3073 no . 2_655
H22 C34 3.2797 no . 2_655
H22 H12 3.5413 no . 2_655
H22 H17 3.4959 no . 2_655
H23 F2 3.3514 no . 2_556
H23 F8 3.5926 no . 2_556
H23 N2 2.9550 no . 2_555
H23 C4 3.4143 no . 2_555
H23 C5 3.5652 no . 2_555
H23 C6 2.9234 no . 2_555
H23 C16 2.9549 no . 2_555
H23 C25 3.2844 no . 2_555
H23 H17 3.0839 no . 2_555
H24 Cl3 3.4669 no . 1_455
H24 F2 3.3835 no . 2_556
H24 F8 2.6624 no . 2_556
H24 C26 3.4534 no . 2_556
H24 H17 3.3364 no . 2_555
H25 F2 3.1055 no . 2_556
H25 F8 3.2312 no . 2_556
H26 F1 3.2227 no . 1_565
H26 F12 3.2470 no . 1_565
H26 H4 3.4649 no . 2_565
H26 H6 3.3862 no . 2_565
H27 F6 2.5442 no . 1_655
H27 F6 2.8914 no . 2_566
H27 F7 2.7932 no . 2_656
H27 F10 3.0987 no . 2_566
H27 C28 3.4941 no . 2_566
H27 H7 3.4019 no . 2_656

loop_
_geom_torsion_atom_site_label_1
_geom_torsion_atom_site_label_2
_geom_torsion_atom_site_label_3
_geom_torsion_atom_site_label_4
_geom_torsion
_geom_torsion_publ_flag
_geom_torsion_site_symmetry_1
_geom_torsion_site_symmetry_2
_geom_torsion_site_symmetry_3
_geom_torsion_site_symmetry_4
C8 N1 C25 C2 34.6(16) no . . . .
C8 N1 C25 C6 -145.5(9) no . . . .
C25 N1 C8 O1 3.3(15) no . . . .
C25 N1 C8 C43 -175.3(9) no . . . .
C8 N1 C27 C5 146.5(9) no . . . .
C8 N1 C27 C19 -39.0(16) no . . . .
C27 N1 C8 O1 -143.7(10) no . . . .
C27 N1 C8 C43 37.8(15) no . . . .
C25 N1 C27 C5 -4.1(12) no . . . .
C25 N1 C27 C19 170.4(9) no . . . .
C27 N1 C25 C2 -174.1(10) no . . . .
C27 N1 C25 C6 5.8(11) no . . . .
C4 N2 C16 O2 -161.3(10) no . . . .
C4 N2 C16 C6 23.5(15) no . . . .
C16 N2 C4 C2 -7.6(16) no . . . .
C16 N2 C4 C17 170.1(9) no . . . .
C22 N2 C4 C2 -175.6(8) no . . . .
C22 N2 C4 C17 2.1(14) no . . . .
C22 N2 C16 O2 6.8(16) no . . . .
C22 N2 C16 C6 -168.4(8) no . . . .
C10 C1 C15 C31 -2.0(14) no . . . .
C15 C1 C10 C44 2.5(14) no . . . .
C10 C1 C21 C20 -127.2(9) no . . . .
C10 C1 C21 C42 43.6(14) no . . . .
C21 C1 C10 C44 180.0(8) no . . . .
C15 C1 C21 C20 50.1(13) no . . . .
C15 C1 C21 C42 -139.0(10) no . . . .
C21 C1 C15 C31 -179.3(8) no . . . .
C4 C2 C20 C21 -160.2(9) no . . . .
C4 C2 C20 C35 9.9(15) no . . . .
C20 C2 C4 N2 165.7(9) no . . . .
C20 C2 C4 C17 -12.1(15) no . . . .
C4 C2 C25 N1 -161.6(10) no . . . .
C4 C2 C25 C6 18.5(14) no . . . .
C25 C2 C4 N2 -13.5(14) no . . . .
C25 C2 C4 C17 168.7(8) no . . . .
C20 C2 C25 N1 19.3(18) no . . . .
C20 C2 C25 C6 -160.6(10) no . . . .
C25 C2 C20 C21 18.9(17) no . . . .
C25 C2 C20 C35 -171.0(9) no . . . .
F3 C3 C38 C24 -50.3(13) no . . . .
F3 C3 C38 C36 129.2(10) no . . . .
F4 C3 C38 C24 69.9(13) no . . . .
F4 C3 C38 C36 -110.5(11) no . . . .
F11 C3 C38 C24 -170.4(9) no . . . .
F11 C3 C38 C36 9.2(16) no . . . .
N2 C4 C17 C14 -172.0(9) no . . . .
C2 C4 C17 C14 5.7(15) no . . . .
C6 C5 C27 N1 0.8(13) no . . . .
C6 C5 C27 C19 -173.4(10) no . . . .
C27 C5 C6 C16 179.8(10) no . . . .
C27 C5 C6 C25 2.8(13) no . . . .
C6 C5 C37 C29 138.8(11) no . . . .
C6 C5 C37 C34 -41.7(18) no . . . .
C37 C5 C6 C16 -4(2) no . . . .
C37 C5 C6 C25 178.7(11) no . . . .
C27 C5 C37 C29 -46.0(17) no . . . .
C27 C5 C37 C34 133.5(11) no . . . .
C37 C5 C27 N1 -175.3(10) no . . . .
C37 C5 C27 C19 11(2) no . . . .
C5 C6 C16 O2 -10(2) no . . . .
C5 C6 C16 N2 165.2(11) no . . . .
C5 C6 C25 N1 -5.4(12) no . . . .
C5 C6 C25 C2 174.6(9) no . . . .
C16 C6 C25 N1 177.3(9) no . . . .
C16 C6 C25 C2 -2.7(17) no . . . .
C25 C6 C16 O2 166.9(11) no . . . .
C25 C6 C16 N2 -18.2(16) no . . . .
C33 C7 C39 C13 -2.7(15) no . . . .
C39 C7 C33 C26 -178.9(8) no . . . .
C39 C7 C33 C32 0.1(15) no . . . .
C19 C9 C23 C11 -1.6(12) no . . . .
C23 C9 C19 C27 178.3(7) no . . . .
C23 C9 C19 C30 0.8(12) no . . . .
C1 C10 C44 C41 -1.1(14) no . . . .
C12 C11 C18 C30 -178.2(9) no . . . .
C18 C11 C12 F1 95.9(14) no . . . .
C18 C11 C12 F7 -24.5(14) no . . . .
C18 C11 C12 F12 -144.1(11) no . . . .
C12 C11 C23 C9 179.2(8) no . . . .
C23 C11 C12 F1 -81.8(12) no . . . .
C23 C11 C12 F7 157.8(9) no . . . .
C23 C11 C12 F12 38.2(16) no . . . .
C18 C11 C23 C9 1.5(13) no . . . .
C23 C11 C18 C30 -0.5(13) no . . . .
C39 C13 C40 C32 -0.7(13) no . . . .
C40 C13 C39 C7 3.0(14) no . . . .
C39 C13 C42 C21 24.6(17) no . . . .
C42 C13 C39 C7 178.6(8) no . . . .
C40 C13 C42 C21 -159.7(9) no . . . .
C42 C13 C40 C32 -176.7(8) no . . . .
C17 C14 C35 C20 -5.2(17) no . . . .
C35 C14 C17 C4 2.8(16) no . . . .
C1 C15 C31 C41 -0.0(14) no . . . .
C11 C18 C30 C19 -0.3(13) no . . . .
C9 C19 C27 N1 118.5(11) no . . . .
C9 C19 C27 C5 -68.1(15) no . . . .
C9 C19 C30 C18 0.2(12) no . . . .
C27 C19 C30 C18 -177.3(7) no . . . .
C30 C19 C27 N1 -63.9(14) no . . . .
C30 C19 C27 C5 109.4(12) no . . . .
C2 C20 C21 C1 -156.9(9) no . . . .
C2 C20 C21 C42 32.0(15) no . . . .
C2 C20 C35 C14 -1.3(16) no . . . .
C21 C20 C35 C14 169.2(9) no . . . .
C35 C20 C21 C1 33.0(14) no . . . .
C35 C20 C21 C42 -138.1(9) no . . . .
C1 C21 C42 C13 16.7(17) no . . . .
C20 C21 C42 C13 -172.6(9) no . . . .
C34 C24 C38 C3 179.3(9) no . . . .
C34 C24 C38 C36 -0.3(15) no . . . .
C38 C24 C34 C37 0.9(16) no . . . .
F2 C26 C33 C7 -58.1(14) no . . . .
F2 C26 C33 C32 123.0(9) no . . . .
F8 C26 C33 C7 63.3(10) no . . . .
F8 C26 C33 C32 -115.6(10) no . . . .
F9 C26 C33 C7 -178.1(8) no . . . .
F9 C26 C33 C32 2.9(14) no . . . .
F5 C28 C41 C31 -33.0(15) no . . . .
F5 C28 C41 C44 147.9(9) no . . . .
F6 C28 C41 C31 89.6(13) no . . . .
F6 C28 C41 C44 -89.6(13) no . . . .
F10 C28 C41 C31 -148.4(9) no . . . .
F10 C28 C41 C44 32.4(14) no . . . .
C36 C29 C37 C5 176.2(9) no . . . .
C36 C29 C37 C34 -3.2(15) no . . . .
C37 C29 C36 C38 4.0(15) no . . . .
C15 C31 C41 C28 -177.6(8) no . . . .
C15 C31 C41 C44 1.5(14) no . . . .
C33 C32 C40 C13 -1.9(14) no . . . .
C40 C32 C33 C7 2.2(14) no . . . .
C40 C32 C33 C26 -178.9(8) no . . . .
C24 C34 C37 C5 -178.6(9) no . . . .
C24 C34 C37 C29 0.9(16) no . . . .
C29 C36 C38 C3 178.3(9) no . . . .
C29 C36 C38 C24 -2.2(15) no . . . .
C28 C41 C44 C10 178.2(9) no . . . .
C31 C41 C44 C10 -0.9(15) no . . . .
